data_4329588
loop_
_publ_author_name
'Scott R. Daly'
'Do Young Kim'
'Gregory S. Girolami'

_publ_contact_author_address
;Department of Chemistry, Box 4-6
University of Illinois at Urbana-Champaign
600 South Mathews
Urbana, IL 61801
;
_publ_contact_author_email girolami@scs.illinois.edu
_publ_contact_author_fax '(217) 333-2685'
_publ_contact_author_name 'Gregory S. Girolami'
_publ_contact_author_phone '(217) 333-2729'
_publ_section_title
;
 Lanthanide N,N-Dimethylaminodiboranates as a New Class of Highly Volatile
 Chemical Vapor Deposition Precursors
;
_journal_name_full 'Inorganic Chemistry'
_journal_page_first 7050
_journal_page_last 7065
_journal_paper_doi 10.1021/ic201852j
_journal_volume 51
_journal_year 2012
_chemical_formula_sum 'C10 H44 B6 La N3 O'
_chemical_formula_weight 426.25
_chemical_name_systematic
; 
 ? 
;
_space_group_IT_number 197
_symmetry_cell_setting cubic
_symmetry_space_group_name_Hall 'I 2 2 3'
_symmetry_space_group_name_H-M 'I 2 3'
_atom_sites_solution_hydrogens geom
_atom_sites_solution_primary direct
_atom_sites_solution_secondary difmap
_audit_creation_method SHELXL-97
_cell_angle_alpha 90.00
_cell_angle_beta 90.00
_cell_angle_gamma 90.00
_cell_formula_units_Z 8
_cell_length_a 16.772
_cell_length_b 16.772(5)
_cell_length_c 16.772
_cell_measurement_reflns_used 1514
_cell_measurement_temperature 193(2)
_cell_measurement_theta_max 25.74
_cell_measurement_theta_min 2.43
_cell_volume 4718.0(14)
_computing_cell_refinement 'Bruker APEX'
_computing_data_collection 'Bruker APEX'
_computing_data_reduction 'Bruker SAINT'
_computing_molecular_graphics 'Bruker SHELXTL'
_computing_publication_material 'Bruker SHELXTL'
_computing_structure_refinement 'SHELXL-97 (Sheldrick, 1997)'
_computing_structure_solution 'SHELXS-97 (Sheldrick, 1990)'
_diffrn_ambient_temperature 193(2)
_diffrn_detector_area_resol_mean 8.33
_diffrn_measured_fraction_theta_full 0.998
_diffrn_measured_fraction_theta_max 0.998
_diffrn_measurement_device_type 'CCD area detector'
_diffrn_measurement_method 'psi and omega scans'
_diffrn_radiation_monochromator graphite
_diffrn_radiation_source 'fine-focus sealed tube'
_diffrn_radiation_type MoK\a
_diffrn_radiation_wavelength 0.71073
_diffrn_reflns_av_R_equivalents 0.6615
_diffrn_reflns_av_sigmaI/netI 0.1531
_diffrn_reflns_limit_h_max 20
_diffrn_reflns_limit_h_min -20
_diffrn_reflns_limit_k_max 20
_diffrn_reflns_limit_k_min -20
_diffrn_reflns_limit_l_max 20
_diffrn_reflns_limit_l_min -20
_diffrn_reflns_number 50686
_diffrn_reflns_theta_full 25.74
_diffrn_reflns_theta_max 25.74
_diffrn_reflns_theta_min 2.43
_exptl_absorpt_coefficient_mu 1.810
_exptl_absorpt_correction_T_max 0.86900
_exptl_absorpt_correction_T_min 0.75552
_exptl_absorpt_correction_type integration
_exptl_absorpt_process_details SHELXTL/XPREP
_exptl_crystal_colour colorless
_exptl_crystal_density_diffrn 1.200
_exptl_crystal_description block
_exptl_crystal_F_000 1760
_exptl_crystal_size_max 0.16
_exptl_crystal_size_mid 0.16
_exptl_crystal_size_min 0.08
_refine_diff_density_max 1.171
_refine_diff_density_min -0.729
_refine_diff_density_rms 0.098
_refine_ls_abs_structure_details 'Flack H D (1983), Acta Cryst. A39, 876-881'
_refine_ls_abs_structure_Flack 0.68(5)
_refine_ls_extinction_coef 0.0014(3)
_refine_ls_extinction_expression Fc^*^=kFc[1+0.001xFc^2^\l^3^/sin(2\q)]^-1/4^
_refine_ls_extinction_method SHELXL
_refine_ls_goodness_of_fit_ref 0.856
_refine_ls_hydrogen_treatment constr
_refine_ls_matrix_type full
_refine_ls_number_parameters 80
_refine_ls_number_reflns 1514
_refine_ls_number_restraints 35
_refine_ls_restrained_S_all 0.855
_refine_ls_R_factor_all 0.0765
_refine_ls_R_factor_gt 0.0522
_refine_ls_shift/su_max 0.001
_refine_ls_shift/su_mean 0.000
_refine_ls_structure_factor_coef Fsqd
_refine_ls_weighting_details 'calc w=1/[\s^2^(Fo^2^)+(0.0000P)^2^+0.0000P] where P=(Fo^2^+2Fc^2^)/3'
_refine_ls_weighting_scheme calc
_refine_ls_wR_factor_gt 0.1014
_refine_ls_wR_factor_ref 0.1053
_reflns_number_gt 934
_reflns_number_total 1514
_reflns_threshold_expression >2sigma(I)
_cod_data_source_file ic201852j_si_002_12.cif
_cod_data_source_block g73ws4_face
_cod_original_cell_volume 4718.1(14)
_cod_database_code 4329588

loop_
_symmetry_equiv_pos_as_xyz
'x, y, z'
'-x, -y, z'
'-x, y, -z'
'x, -y, -z'
'z, x, y'
'z, -x, -y'
'-z, -x, y'
'-z, x, -y'
'y, z, x'
'-y, z, -x'
'y, -z, -x'
'-y, -z, x'
'x+1/2, y+1/2, z+1/2'
'-x+1/2, -y+1/2, z+1/2'
'-x+1/2, y+1/2, -z+1/2'
'x+1/2, -y+1/2, -z+1/2'
'z+1/2, x+1/2, y+1/2'
'z+1/2, -x+1/2, -y+1/2'
'-z+1/2, -x+1/2, y+1/2'
'-z+1/2, x+1/2, -y+1/2'
'y+1/2, z+1/2, x+1/2'
'-y+1/2, z+1/2, -x+1/2'
'y+1/2, -z+1/2, -x+1/2'
'-y+1/2, -z+1/2, x+1/2'

loop_
_atom_site_label
_atom_site_type_symbol
_atom_site_fract_x
_atom_site_fract_y
_atom_site_fract_z
_atom_site_U_iso_or_equiv
_atom_site_adp_type
_atom_site_occupancy
_atom_site_symmetry_multiplicity
_atom_site_calc_flag
_atom_site_refinement_flags
_atom_site_disorder_assembly
_atom_site_disorder_group
La1 La 0.22778(3) 0.77222(3) 0.77222(3) 0.0479(3) Uani 1 3 d SU A .
B1 B 0.1117(7) 0.7153(7) 0.8923(6) 0.073(3) Uani 1 1 d U . .
H1A H 0.0878 0.7629 0.8491 0.088 Uiso 1 1 d R . .
H1B H 0.1793 0.7236 0.9004 0.088 Uiso 1 1 d R . .
H1C H 0.0805 0.7218 0.9530 0.088 Uiso 1 1 d R . .
B2 B 0.1456(7) 0.6182(6) 0.7804(8) 0.082(3) Uani 1 1 d U . .
H2A H 0.2124 0.6208 0.7959 0.099 Uiso 1 1 d R . .
H2B H 0.1308 0.6671 0.7347 0.099 Uiso 1 1 d R . .
H2C H 0.1308 0.5568 0.7537 0.099 Uiso 1 1 d R . .
N1 N 0.0949(5) 0.6316(5) 0.8579(5) 0.080(2) Uani 1 1 d U . .
C1 C 0.1122(6) 0.5676(6) 0.9184(6) 0.097(4) Uani 1 1 d U . .
H1D H 0.1505 0.5878 0.9577 0.145 Uiso 1 1 calc R . .
H1E H 0.1347 0.5209 0.8914 0.145 Uiso 1 1 calc R . .
H1F H 0.0627 0.5525 0.9454 0.145 Uiso 1 1 calc R . .
C2 C 0.0092(6) 0.6300(7) 0.8418(7) 0.113(4) Uani 1 1 d U . .
H2D H -0.0018 0.5923 0.7986 0.170 Uiso 1 1 calc R . .
H2E H -0.0086 0.6834 0.8261 0.170 Uiso 1 1 calc R . .
H2F H -0.0194 0.6133 0.8899 0.170 Uiso 1 1 calc R . .
O1 O 0.3143(4) 0.6857(4) 0.6857(4) 0.091(3) Uani 1 3 d SDU . .
C3 C 0.3095(19) 0.6694(19) 0.6003(8) 0.085(7) Uani 0.33 1 d PDU A -1
H3A H 0.3036 0.7202 0.5709 0.101 Uiso 0.33 1 calc PR A -1
H3B H 0.2620 0.6362 0.5892 0.101 Uiso 0.33 1 calc PR A -1
C4 C 0.384(2) 0.626(3) 0.5719(17) 0.065(7) Uani 0.33 1 d PDU A -1
H4A H 0.3729 0.5892 0.5275 0.077 Uiso 0.33 1 calc PR A -1
H4B H 0.4272 0.6636 0.5571 0.077 Uiso 0.33 1 calc PR A -1
C5 C 0.400(2) 0.584(2) 0.6498(13) 0.065(7) Uani 0.33 1 d PDU A -1
H5A H 0.4540 0.5608 0.6510 0.077 Uiso 0.33 1 calc PR A -1
H5B H 0.3602 0.5410 0.6593 0.077 Uiso 0.33 1 calc PR A -1
C6 C 0.3909(12) 0.6509(17) 0.7102(15) 0.085(7) Uani 0.33 1 d PDU A -1
H6A H 0.3886 0.6301 0.7655 0.101 Uiso 0.33 1 calc PR A -1
H6B H 0.4349 0.6900 0.7058 0.101 Uiso 0.33 1 calc PR A -1

loop_
_atom_site_aniso_label
_atom_site_aniso_U_11
_atom_site_aniso_U_22
_atom_site_aniso_U_33
_atom_site_aniso_U_23
_atom_site_aniso_U_13
_atom_site_aniso_U_12
La1 0.0479(3) 0.0479(3) 0.0479(3) -0.0004(3) 0.0004(3) 0.0004(3)
B1 0.090(7) 0.076(6) 0.053(6) 0.021(5) 0.008(5) 0.001(6)
B2 0.104(8) 0.045(6) 0.098(7) -0.001(6) -0.018(6) -0.016(5)
N1 0.080(5) 0.074(5) 0.086(6) 0.019(4) -0.013(4) -0.014(4)
C1 0.112(9) 0.082(7) 0.097(8) 0.028(6) -0.001(7) -0.019(6)
C2 0.098(6) 0.144(9) 0.097(8) 0.035(8) -0.036(6) -0.029(7)
O1 0.091(3) 0.091(3) 0.091(3) -0.017(3) 0.017(3) 0.017(3)
C3 0.140(16) 0.053(11) 0.061(7) 0.022(8) 0.037(9) 0.061(13)
C4 0.041(11) 0.079(17) 0.074(9) -0.011(11) -0.008(12) 0.007(11)
C5 0.041(11) 0.079(17) 0.074(9) -0.011(11) -0.008(12) 0.007(11)
C6 0.140(16) 0.053(11) 0.061(7) 0.022(8) 0.037(9) 0.061(13)

loop_
_atom_type_symbol
_atom_type_description
_atom_type_scat_dispersion_real
_atom_type_scat_dispersion_imag
_atom_type_scat_source
C C 0.0033 0.0016 'International Tables Vol C Tables 4.2.6.8 and 6.1.1.4'
H H 0.0000 0.0000 'International Tables Vol C Tables 4.2.6.8 and 6.1.1.4'
B B 0.0013 0.0007 'International Tables Vol C Tables 4.2.6.8 and 6.1.1.4'
N N 0.0061 0.0033 'International Tables Vol C Tables 4.2.6.8 and 6.1.1.4'
O O 0.0106 0.0060 'International Tables Vol C Tables 4.2.6.8 and 6.1.1.4'
La La -0.2871 2.4523 'International Tables Vol C Tables 4.2.6.8 and 6.1.1.4'

loop_
_geom_angle_atom_site_label_1
_geom_angle_atom_site_label_2
_geom_angle_atom_site_label_3
_geom_angle
_geom_angle_site_symmetry_1
_geom_angle_site_symmetry_3
O1 La1 B2 77.8(2) . .
O1 La1 B2 77.8(2) . 7_665
B2 La1 B2 115.69(17) . 7_665
O1 La1 B2 77.8(2) . 10_656
B2 La1 B2 115.69(17) . 10_656
B2 La1 B2 115.69(17) 7_665 10_656
O1 La1 B1 125.9(2) . 10_656
B2 La1 B1 136.1(3) . 10_656
B2 La1 B1 106.0(3) 7_665 10_656
B2 La1 B1 51.3(3) 10_656 10_656
O1 La1 B1 125.9(2) . 7_665
B2 La1 B1 106.0(3) . 7_665
B2 La1 B1 51.3(3) 7_665 7_665
B2 La1 B1 136.1(3) 10_656 7_665
B1 La1 B1 89.1(3) 10_656 7_665
O1 La1 B1 125.9(2) . .
B2 La1 B1 51.3(3) . .
B2 La1 B1 136.1(3) 7_665 .
B2 La1 B1 106.0(3) 10_656 .
B1 La1 B1 89.1(3) 10_656 .
B1 La1 B1 89.1(3) 7_665 .
O1 La1 H1A 138.5 . .
B2 La1 H1A 61.0 . .
B2 La1 H1A 114.2 7_665 .
B2 La1 H1A 123.2 10_656 .
B1 La1 H1A 90.3 10_656 .
B1 La1 H1A 66.3 7_665 .
B1 La1 H1A 22.9 . .
O1 La1 H1B 120.6 . .
B2 La1 H1B 60.5 . .
B2 La1 H1B 156.7 7_665 .
B2 La1 H1B 84.0 10_656 .
B1 La1 H1B 75.8 10_656 .
B1 La1 H1B 106.1 7_665 .
B1 La1 H1B 22.0 . .
H1A La1 H1B 42.7 . .
O1 La1 H2A 65.1 . .
B2 La1 H2A 23.0 . .
B2 La1 H2A 126.4 7_665 .
B2 La1 H2A 93.5 10_656 .
B1 La1 H2A 126.9 10_656 .
B1 La1 H2A 128.9 7_665 .
B1 La1 H2A 60.8 . .
H1A La1 H2A 77.4 . .
H1B La1 H2A 60.2 . .
O1 La1 H2B 79.7 . .
B2 La1 H2B 22.6 . .
B2 La1 H2B 94.6 7_665 .
B2 La1 H2B 136.9 10_656 .
B1 La1 H2B 149.6 10_656 .
B1 La1 H2B 86.5 7_665 .
B1 La1 H2B 60.8 . .
H1A La1 H2B 60.4 . .
H1B La1 H2B 76.6 . .
H2A La1 H2B 43.5 . .
N1 B1 La1 99.2(6) . .
N1 B1 H1A 109.4 . .
La1 B1 H1A 64.9 . .
N1 B1 H1B 109.5 . .
La1 B1 H1B 52.6 . .
H1A B1 H1B 109.5 . .
N1 B1 H1C 109.5 . .
La1 B1 H1C 150.6 . .
H1A B1 H1C 109.5 . .
H1B B1 H1C 109.5 . .
N1 B2 La1 99.6(6) . .
N1 B2 H2A 109.5 . .
La1 B2 H2A 61.3 . .
N1 B2 H2B 109.4 . .
La1 B2 H2B 56.0 . .
H2A B2 H2B 109.5 . .
N1 B2 H2C 109.4 . .
La1 B2 H2C 150.8 . .
H2A B2 H2C 109.5 . .
H2B B2 H2C 109.5 . .
C2 N1 C1 107.6(7) . .
C2 N1 B1 105.4(9) . .
C1 N1 B1 111.2(8) . .
C2 N1 B2 112.1(9) . .
C1 N1 B2 110.6(8) . .
B1 N1 B2 109.9(7) . .
N1 C1 H1D 109.5 . .
N1 C1 H1E 109.5 . .
H1D C1 H1E 109.5 . .
N1 C1 H1F 109.5 . .
H1D C1 H1F 109.5 . .
H1E C1 H1F 109.5 . .
N1 C2 H2D 109.5 . .
N1 C2 H2E 109.5 . .
H2D C2 H2E 109.5 . .
N1 C2 H2F 109.5 . .
H2D C2 H2F 109.5 . .
H2E C2 H2F 109.5 . .
C3 O1 C3 83.2(13) . 10_656
C3 O1 C3 83.2(13) . 7_665
C3 O1 C3 83.2(13) 10_656 7_665
C3 O1 C6 55.4(14) . 7_665
C3 O1 C6 38.5(14) 10_656 7_665
C3 O1 C6 104.4(13) 7_665 7_665
C3 O1 C6 38.5(14) . 10_656
C3 O1 C6 104.4(13) 10_656 10_656
C3 O1 C6 55.4(14) 7_665 10_656
C6 O1 C6 90.5(15) 7_665 10_656
C3 O1 C6 104.4(14) . .
C3 O1 C6 55.4(14) 10_656 .
C3 O1 C6 38.5(14) 7_665 .
C6 O1 C6 90.5(15) 7_665 .
C6 O1 C6 90.5(15) 10_656 .
C3 O1 La1 130.0(9) . .
C3 O1 La1 130.0(9) 10_656 .
C3 O1 La1 130.0(9) 7_665 .
C6 O1 La1 124.9(10) 7_665 .
C6 O1 La1 124.9(10) 10_656 .
C6 O1 La1 124.9(10) . .
O1 C3 C4 110.6(19) . .
O1 C3 H3A 109.5 . .
C4 C3 H3A 109.5 . .
O1 C3 H3B 109.5 . .
C4 C3 H3B 109.5 . .
H3A C3 H3B 108.1 . .
C5 C4 C3 96(2) . .
C5 C4 H4A 112.6 . .
C3 C4 H4A 112.6 . .
C5 C4 H4B 112.6 . .
C3 C4 H4B 112.6 . .
H4A C4 H4B 110.1 . .
C4 C5 C6 102(3) . .
C4 C5 H5A 111.4 . .
C6 C5 H5A 111.4 . .
C4 C5 H5B 111.4 . .
C6 C5 H5B 111.4 . .
H5A C5 H5B 109.2 . .
O1 C6 C5 101.1(16) . .
O1 C6 H6A 111.6 . .
C5 C6 H6A 111.6 . .
O1 C6 H6B 111.6 . .
C5 C6 H6B 111.6 . .
H6A C6 H6B 109.4 . .

loop_
_geom_bond_atom_site_label_1
_geom_bond_atom_site_label_2
_geom_bond_distance
_geom_bond_site_symmetry_2
La1 O1 2.513(12) .
La1 B2 2.931(10) .
La1 B2 2.931(10) 7_665
La1 B2 2.931(10) 10_656
La1 B1 2.959(11) 10_656
La1 B1 2.959(11) 7_665
La1 B1 2.959(11) .
La1 H1A 2.6828 .
La1 H1B 2.4380 .
La1 H2A 2.5833 .
La1 H2B 2.4795 .
B1 N1 1.544(14) .
B1 H1A 1.1501 .
B1 H1B 1.1500 .
B1 H1C 1.1501 .
B2 N1 1.571(14) .
B2 H2A 1.1501 .
B2 H2B 1.1500 .
B2 H2C 1.1501 .
N1 C2 1.463(11) .
N1 C1 1.504(10) .
C1 H1D 0.9800 .
C1 H1E 0.9800 .
C1 H1F 0.9800 .
C2 H2D 0.9800 .
C2 H2E 0.9800 .
C2 H2F 0.9800 .
O1 C3 1.460(9) .
O1 C3 1.460(9) 10_656
O1 C3 1.460(10) 7_665
O1 C6 1.470(10) 7_665
O1 C6 1.470(10) 10_656
O1 C6 1.470(10) .
C3 C4 1.516(10) .
C3 H3A 0.9900 .
C3 H3B 0.9900 .
C4 C5 1.513(10) .
C4 H4A 0.9900 .
C4 H4B 0.9900 .
C5 C6 1.521(10) .
C5 H5A 0.9900 .
C5 H5B 0.9900 .
C6 H6A 0.9900 .
C6 H6B 0.9900 .
